data_7002164
loop_
_publ_author_name
'Viciano-Chumillas, Marta'
'Tanase, Stefania'
'Mutikainen, Ilpo'
'Turpeinen, Urho'
'Jos de Jongh, L.'
'Reedijk, Jan'

_publ_section_title
;
 Manganese(iii) compounds with phenol--pyrazole based-ligands: impact
 of the co-ligand and the carboxylate ligand on the trinuclear core
 [Mn3(\m3-O)(phpzR)3(O2CR&#x2032;)n]1&#x2212;n
;
_journal_issue 36
_journal_name_full 'Dalton Transactions'
_journal_page_first 7445
_journal_page_last 7453
_journal_paper_doi 10.1039/b905396d
_journal_year 2009
_chemical_formula_moiety 'C44 H34 Mn3 N6 O8, C16 H36 N'
_chemical_formula_sum 'C60 H70 Mn3 N7 O8'
_chemical_formula_weight 1182.05
_chemical_name_systematic
;
?
;
_space_group_IT_number 14
_symmetry_cell_setting monoclinic
_symmetry_space_group_name_Hall '-P 2ybc'
_symmetry_space_group_name_H-M 'P 1 21/c 1'
_atom_sites_solution_hydrogens geom
_atom_sites_solution_primary direct
_atom_sites_solution_secondary difmap
_audit_creation_method SHELXL-97
_cell_angle_alpha 90.00
_cell_angle_beta 120.270(10)
_cell_angle_gamma 90.00
_cell_formula_units_Z 4
_cell_length_a 12.4030(10)
_cell_length_b 21.1640(10)
_cell_length_c 24.603(2)
_cell_measurement_reflns_used 52929
_cell_measurement_temperature 173(2)
_cell_measurement_theta_max 27.68
_cell_measurement_theta_min 3.14
_cell_volume 5577.7(9)
_computing_cell_refinement 'DirAx (Duisenberg 1992)'
_computing_data_collection 'COLLECT (Nonius, 2002)'
_computing_data_reduction 'COLLECT/EVAL (Nonius, 2002)'
_computing_molecular_graphics 'SHELXTL (Sheldrick, 1990)'
_computing_publication_material 'SHELXTL (Sheldrick, 1990)'
_computing_structure_refinement 'SHELXL97 (Sheldrick, 1997)'
_computing_structure_solution 'SHELXS97 (Sheldrick, 1990)'
_diffrn_ambient_temperature 173(2)
_diffrn_measured_fraction_theta_full 0.977
_diffrn_measured_fraction_theta_max 0.977
_diffrn_measurement_device_type KappaCCD
_diffrn_measurement_method \w-scan
_diffrn_radiation_monochromator graphite
_diffrn_radiation_source 'fine-focus sealed tube'
_diffrn_radiation_type MoK\a
_diffrn_radiation_wavelength 0.71073
_diffrn_reflns_av_R_equivalents 0.0479
_diffrn_reflns_av_sigmaI/netI 0.0533
_diffrn_reflns_limit_h_max 16
_diffrn_reflns_limit_h_min -13
_diffrn_reflns_limit_k_max 27
_diffrn_reflns_limit_k_min -27
_diffrn_reflns_limit_l_max 30
_diffrn_reflns_limit_l_min -31
_diffrn_reflns_number 52922
_diffrn_reflns_theta_full 27.68
_diffrn_reflns_theta_max 27.68
_diffrn_reflns_theta_min 3.04
_exptl_absorpt_coefficient_mu 0.731
_exptl_absorpt_correction_T_max 0.9305
_exptl_absorpt_correction_T_min 0.8676
_exptl_absorpt_correction_type multi-scan
_exptl_absorpt_process_details 'SADABS (Sheldrick, 1996)'
_exptl_crystal_colour black
_exptl_crystal_density_diffrn 1.408
_exptl_crystal_density_method 'not measured'
_exptl_crystal_description block
_exptl_crystal_F_000 2472
_exptl_crystal_size_max 0.20
_exptl_crystal_size_mid 0.20
_exptl_crystal_size_min 0.10
_refine_diff_density_max 0.318
_refine_diff_density_min -0.380
_refine_diff_density_rms 0.067
_refine_ls_extinction_method none
_refine_ls_goodness_of_fit_ref 1.048
_refine_ls_hydrogen_treatment constr
_refine_ls_matrix_type full
_refine_ls_number_parameters 710
_refine_ls_number_reflns 12736
_refine_ls_number_restraints 0
_refine_ls_restrained_S_all 1.048
_refine_ls_R_factor_all 0.0785
_refine_ls_R_factor_gt 0.0383
_refine_ls_shift/su_max 0.001
_refine_ls_shift/su_mean 0.000
_refine_ls_structure_factor_coef Fsqd
_refine_ls_weighting_details 'calc w=1/[\s^2^(Fo^2^)+(0.0307P)^2^+3.5501P] where P=(Fo^2^+2Fc^2^)/3'
_refine_ls_weighting_scheme calc
_refine_ls_wR_factor_gt 0.0751
_refine_ls_wR_factor_ref 0.0887
_reflns_number_gt 8686
_reflns_number_total 12736
_reflns_threshold_expression >2sigma(I)
_cod_data_source_file b905396d.txt
_cod_data_source_block mvc2862
_cod_original_cell_volume 5577.7(7)
_cod_original_sg_symbol_H-M P21/c
_cod_database_code 7002164

loop_
_symmetry_equiv_pos_as_xyz
'x, y, z'
'-x, y+1/2, -z+1/2'
'-x, -y, -z'
'x, -y-1/2, z-1/2'

loop_
_atom_site_label
_atom_site_type_symbol
_atom_site_fract_x
_atom_site_fract_y
_atom_site_fract_z
_atom_site_U_iso_or_equiv
_atom_site_adp_type
_atom_site_occupancy
_atom_site_symmetry_multiplicity
_atom_site_calc_flag
_atom_site_refinement_flags
_atom_site_disorder_assembly
_atom_site_disorder_group
Mn1 Mn 0.37080(3) 0.306855(15) 0.348773(16) 0.01964(8) Uani 1 1 d . . .
Mn2 Mn 0.18988(3) 0.365582(15) 0.398807(16) 0.02049(8) Uani 1 1 d . . .
Mn3 Mn 0.07680(3) 0.325555(15) 0.253594(16) 0.02081(8) Uani 1 1 d . . .
O1 O 0.21704(13) 0.33418(7) 0.33597(7) 0.0216(3) Uani 1 1 d . . .
N11 N 0.28085(17) 0.24223(8) 0.28361(9) 0.0219(4) Uani 1 1 d . . .
N12 N 0.15485(17) 0.24566(8) 0.24506(9) 0.0229(4) Uani 1 1 d . . .
C13 C 0.1157(2) 0.19254(10) 0.21031(11) 0.0256(5) Uani 1 1 d . . .
C14 C 0.2182(2) 0.15452(10) 0.22570(12) 0.0280(5) Uani 1 1 d . . .
H14A H 0.2182 0.1144 0.2083 0.034 Uiso 1 1 calc R . .
C15 C 0.3214(2) 0.18740(10) 0.27211(11) 0.0238(5) Uani 1 1 d . . .
C16 C 0.4521(2) 0.17046(10) 0.30574(11) 0.0257(5) Uani 1 1 d . . .
C17 C 0.4904(2) 0.11417(11) 0.29017(13) 0.0345(6) Uani 1 1 d . . .
H17A H 0.4299 0.0881 0.2576 0.041 Uiso 1 1 calc R . .
C18 C 0.6128(3) 0.09628(12) 0.32103(14) 0.0411(7) Uani 1 1 d . . .
H18A H 0.6372 0.0579 0.3102 0.049 Uiso 1 1 calc R . .
C19 C 0.7013(3) 0.13439(12) 0.36832(15) 0.0408(7) Uani 1 1 d . . .
H19A H 0.7866 0.1223 0.3895 0.049 Uiso 1 1 calc R . .
C110 C 0.6666(2) 0.18992(11) 0.38506(13) 0.0332(6) Uani 1 1 d . . .
H11A H 0.7282 0.2153 0.4179 0.040 Uiso 1 1 calc R . .
C111 C 0.5421(2) 0.20895(10) 0.35428(11) 0.0258(5) Uani 1 1 d . . .
O112 O 0.51562(15) 0.26284(7) 0.37309(8) 0.0321(4) Uani 1 1 d . . .
C113 C -0.0185(2) 0.18016(12) 0.16549(13) 0.0356(6) Uani 1 1 d . . .
H11B H -0.0670 0.1888 0.1861 0.053 Uiso 1 1 calc R . .
H11C H -0.0296 0.1359 0.1521 0.053 Uiso 1 1 calc R . .
H11D H -0.0474 0.2076 0.1286 0.053 Uiso 1 1 calc R . .
N21 N 0.36948(17) 0.38082(8) 0.44859(8) 0.0204(4) Uani 1 1 d . . .
N22 N 0.45002(16) 0.35597(8) 0.43111(9) 0.0214(4) Uani 1 1 d . . .
C23 C 0.5656(2) 0.37434(11) 0.47540(11) 0.0259(5) Uani 1 1 d . . .
C24 C 0.5590(2) 0.41113(11) 0.51984(11) 0.0270(5) Uani 1 1 d . . .
H24A H 0.6268 0.4306 0.5555 0.032 Uiso 1 1 calc R . .
C25 C 0.4344(2) 0.41415(10) 0.50220(10) 0.0215(5) Uani 1 1 d . . .
C26 C 0.3755(2) 0.44365(10) 0.53408(10) 0.0224(5) Uani 1 1 d . . .
C27 C 0.4454(2) 0.48346(11) 0.58595(11) 0.0312(6) Uani 1 1 d . . .
H27A H 0.5291 0.4932 0.5976 0.037 Uiso 1 1 calc R . .
C28 C 0.3965(3) 0.50869(12) 0.62020(12) 0.0388(6) Uani 1 1 d . . .
H28A H 0.4459 0.5352 0.6553 0.047 Uiso 1 1 calc R . .
C29 C 0.2755(3) 0.49510(12) 0.60298(12) 0.0368(6) Uani 1 1 d . . .
H29A H 0.2412 0.5114 0.6270 0.044 Uiso 1 1 calc R . .
C210 C 0.2022(2) 0.45758(11) 0.55061(11) 0.0293(5) Uani 1 1 d . . .
H21A H 0.1177 0.4495 0.5386 0.035 Uiso 1 1 calc R . .
C211 C 0.2513(2) 0.43169(10) 0.51541(10) 0.0234(5) Uani 1 1 d . . .
O212 O 0.17580(14) 0.39563(7) 0.46564(8) 0.0274(4) Uani 1 1 d . . .
C213 C 0.6800(2) 0.35608(14) 0.47437(14) 0.0421(7) Uani 1 1 d . . .
H21B H 0.6637 0.3580 0.4311 0.063 Uiso 1 1 calc R . .
H21C H 0.7039 0.3129 0.4905 0.063 Uiso 1 1 calc R . .
H21D H 0.7479 0.3852 0.5009 0.063 Uiso 1 1 calc R . .
N31 N 0.00457(16) 0.40010(8) 0.26974(8) 0.0207(4) Uani 1 1 d . . .
N32 N 0.04961(16) 0.42140(8) 0.33044(8) 0.0202(4) Uani 1 1 d . . .
C33 C -0.0205(2) 0.47168(9) 0.32698(11) 0.0218(5) Uani 1 1 d . . .
C34 C -0.1109(2) 0.48225(10) 0.26443(11) 0.0245(5) Uani 1 1 d . . .
H34A H -0.1723 0.5146 0.2487 0.029 Uiso 1 1 calc R . .
C35 C -0.0933(2) 0.43575(9) 0.22926(11) 0.0207(5) Uani 1 1 d . . .
C36 C -0.1603(2) 0.42277(10) 0.16150(11) 0.0237(5) Uani 1 1 d . . .
C37 C -0.2472(2) 0.46637(11) 0.11896(12) 0.0323(6) Uani 1 1 d . . .
H37A H -0.2637 0.5038 0.1349 0.039 Uiso 1 1 calc R . .
C38 C -0.3093(3) 0.45659(13) 0.05487(12) 0.0395(6) Uani 1 1 d . . .
H38A H -0.3676 0.4869 0.0272 0.047 Uiso 1 1 calc R . .
C39 C -0.2863(3) 0.40232(13) 0.03104(12) 0.0409(7) Uani 1 1 d . . .
H39A H -0.3277 0.3956 -0.0131 0.049 Uiso 1 1 calc R . .
C310 C -0.2034(2) 0.35804(12) 0.07147(12) 0.0343(6) Uani 1 1 d . . .
H31A H -0.1891 0.3206 0.0547 0.041 Uiso 1 1 calc R . .
C311 C -0.1391(2) 0.36706(11) 0.13717(11) 0.0254(5) Uani 1 1 d . . .
O312 O -0.06371(14) 0.32060(7) 0.17349(7) 0.0283(4) Uani 1 1 d . . .
C313 C 0.0063(2) 0.50700(10) 0.38503(11) 0.0285(5) Uani 1 1 d . . .
H31B H 0.0921 0.5230 0.4059 0.043 Uiso 1 1 calc R . .
H31C H -0.0037 0.4786 0.4137 0.043 Uiso 1 1 calc R . .
H31D H -0.0519 0.5425 0.3736 0.043 Uiso 1 1 calc R . .
C41 C 0.0360(2) 0.18006(10) 0.37673(11) 0.0244(5) Uani 1 1 d . . .
C42 C 0.0483(2) 0.17138(12) 0.43534(12) 0.0352(6) Uani 1 1 d . . .
H42A H 0.0626 0.2068 0.4619 0.042 Uiso 1 1 calc R . .
C43 C 0.0399(3) 0.11155(13) 0.45570(14) 0.0442(7) Uani 1 1 d . . .
H43A H 0.0456 0.1060 0.4954 0.053 Uiso 1 1 calc R . .
C44 C 0.0231(3) 0.05987(12) 0.41770(14) 0.0477(8) Uani 1 1 d . . .
H44A H 0.0191 0.0186 0.4318 0.057 Uiso 1 1 calc R . .
C45 C 0.0123(3) 0.06791(12) 0.35999(14) 0.0466(8) Uani 1 1 d . . .
H45A H 0.0011 0.0322 0.3342 0.056 Uiso 1 1 calc R . .
C46 C 0.0177(2) 0.12816(11) 0.33888(13) 0.0352(6) Uani 1 1 d . . .
H46A H 0.0088 0.1337 0.2985 0.042 Uiso 1 1 calc R . .
C47 C 0.0482(2) 0.24525(10) 0.35580(11) 0.0240(5) Uani 1 1 d . . .
O48 O 0.10732(15) 0.28482(7) 0.40047(8) 0.0289(4) Uani 1 1 d . . .
O49 O 0.00115(14) 0.25622(7) 0.29830(8) 0.0259(4) Uani 1 1 d . . .
C51 C 0.3350(2) 0.41568(9) 0.19180(11) 0.0225(5) Uani 1 1 d . . .
C52 C 0.2478(2) 0.43375(12) 0.13066(12) 0.0355(6) Uani 1 1 d . . .
H52A H 0.1611 0.4296 0.1161 0.043 Uiso 1 1 calc R . .
C53 C 0.2869(3) 0.45779(14) 0.09093(13) 0.0466(7) Uani 1 1 d . . .
H53A H 0.2270 0.4703 0.0493 0.056 Uiso 1 1 calc R . .
C54 C 0.4109(3) 0.46352(12) 0.11148(13) 0.0398(7) Uani 1 1 d . . .
H54A H 0.4373 0.4796 0.0840 0.048 Uiso 1 1 calc R . .
C55 C 0.4980(2) 0.44620(11) 0.17178(12) 0.0319(6) Uani 1 1 d . . .
H55A H 0.5845 0.4506 0.1861 0.038 Uiso 1 1 calc R . .
C56 C 0.4596(2) 0.42218(10) 0.21183(11) 0.0257(5) Uani 1 1 d . . .
H56A H 0.5202 0.4101 0.2535 0.031 Uiso 1 1 calc R . .
C57 C 0.2952(2) 0.38691(9) 0.23495(11) 0.0226(5) Uani 1 1 d . . .
O58 O 0.38377(14) 0.37149(7) 0.28946(7) 0.0268(4) Uani 1 1 d . . .
O59 O 0.18216(15) 0.37911(7) 0.21466(8) 0.0276(4) Uani 1 1 d . . .
N1 N 0.54270(18) 0.24139(8) 0.15120(10) 0.0266(4) Uani 1 1 d . . .
C61 C 0.5257(2) 0.24559(11) 0.08562(12) 0.0309(6) Uani 1 1 d . . .
H61A H 0.4720 0.2100 0.0603 0.037 Uiso 1 1 calc R . .
H61B H 0.6083 0.2397 0.0892 0.037 Uiso 1 1 calc R . .
C62 C 0.4688(3) 0.30698(11) 0.04969(12) 0.0347(6) Uani 1 1 d . . .
H62A H 0.3925 0.3171 0.0513 0.042 Uiso 1 1 calc R . .
H62B H 0.5290 0.3420 0.0700 0.042 Uiso 1 1 calc R . .
C63 C 0.4360(3) 0.30095(12) -0.01887(13) 0.0389(6) Uani 1 1 d . . .
H63A H 0.5126 0.2908 -0.0201 0.047 Uiso 1 1 calc R . .
H63B H 0.3767 0.2655 -0.0387 0.047 Uiso 1 1 calc R . .
C64 C 0.3782(3) 0.36088(13) -0.05661(13) 0.0438(7) Uani 1 1 d . . .
H64A H 0.3562 0.3541 -0.1004 0.066 Uiso 1 1 calc R . .
H64B H 0.4384 0.3956 -0.0386 0.066 Uiso 1 1 calc R . .
H64C H 0.3029 0.3715 -0.0551 0.066 Uiso 1 1 calc R . .
C71 C 0.4231(2) 0.25786(10) 0.15004(12) 0.0282(5) Uani 1 1 d . . .
H71A H 0.4047 0.3031 0.1390 0.034 Uiso 1 1 calc R . .
H71B H 0.4365 0.2522 0.1930 0.034 Uiso 1 1 calc R . .
C72 C 0.3098(2) 0.21931(11) 0.10450(13) 0.0341(6) Uani 1 1 d . . .
H72A H 0.3061 0.2164 0.0634 0.041 Uiso 1 1 calc R . .
H72B H 0.3170 0.1760 0.1211 0.041 Uiso 1 1 calc R . .
C73 C 0.1919(2) 0.24994(11) 0.09565(12) 0.0319(6) Uani 1 1 d . . .
H73A H 0.1819 0.2921 0.0763 0.038 Uiso 1 1 calc R . .
H73B H 0.1984 0.2557 0.1371 0.038 Uiso 1 1 calc R . .
C74 C 0.0786(2) 0.20963(13) 0.05394(13) 0.0409(7) Uani 1 1 d . . .
H74A H 0.0025 0.2328 0.0441 0.061 Uiso 1 1 calc R . .
H74B H 0.0823 0.1704 0.0759 0.061 Uiso 1 1 calc R . .
H74C H 0.0777 0.1996 0.0148 0.061 Uiso 1 1 calc R . .
C81 C 0.5779(2) 0.17387(10) 0.17605(13) 0.0303(5) Uani 1 1 d . . .
H81A H 0.5836 0.1718 0.2176 0.036 Uiso 1 1 calc R . .
H81B H 0.5091 0.1455 0.1473 0.036 Uiso 1 1 calc R . .
C82 C 0.6981(2) 0.14826(11) 0.18327(13) 0.0320(6) Uani 1 1 d . . .
H82A H 0.7683 0.1767 0.2103 0.038 Uiso 1 1 calc R . .
H82B H 0.6919 0.1455 0.1416 0.038 Uiso 1 1 calc R . .
C83 C 0.7209(2) 0.08225(11) 0.21330(12) 0.0319(6) Uani 1 1 d . . .
H83A H 0.7601 0.0871 0.2595 0.038 Uiso 1 1 calc R . .
H83B H 0.6394 0.0610 0.1978 0.038 Uiso 1 1 calc R . .
C84 C 0.8032(2) 0.04050(12) 0.19941(13) 0.0380(6) Uani 1 1 d . . .
H84A H 0.8173 0.0002 0.2216 0.057 Uiso 1 1 calc R . .
H84B H 0.8834 0.0616 0.2136 0.057 Uiso 1 1 calc R . .
H84C H 0.7621 0.0327 0.1540 0.057 Uiso 1 1 calc R . .
C91 C 0.6439(2) 0.28797(10) 0.19415(12) 0.0292(5) Uani 1 1 d . . .
H91A H 0.6141 0.3313 0.1786 0.035 Uiso 1 1 calc R . .
H91B H 0.7187 0.2804 0.1905 0.035 Uiso 1 1 calc R . .
C92 C 0.6832(2) 0.28541(11) 0.26373(12) 0.0308(6) Uani 1 1 d . . .
H92A H 0.6087 0.2895 0.2683 0.037 Uiso 1 1 calc R . .
H92B H 0.7231 0.2442 0.2817 0.037 Uiso 1 1 calc R . .
C93 C 0.7743(2) 0.33863(11) 0.29922(12) 0.0293(5) Uani 1 1 d . . .
H93A H 0.8462 0.3357 0.2923 0.035 Uiso 1 1 calc R . .
H93B H 0.7325 0.3797 0.2822 0.035 Uiso 1 1 calc R . .
C94 C 0.8217(3) 0.33649(13) 0.36942(13) 0.0404(6) Uani 1 1 d . . .
H94A H 0.8833 0.3702 0.3906 0.061 Uiso 1 1 calc R . .
H94B H 0.8608 0.2954 0.3863 0.061 Uiso 1 1 calc R . .
H94C H 0.7517 0.3425 0.3767 0.061 Uiso 1 1 calc R . .

loop_
_atom_site_aniso_label
_atom_site_aniso_U_11
_atom_site_aniso_U_22
_atom_site_aniso_U_33
_atom_site_aniso_U_23
_atom_site_aniso_U_13
_atom_site_aniso_U_12
Mn1 0.01950(17) 0.02015(16) 0.02052(18) -0.00116(13) 0.01102(15) 0.00174(12)
Mn2 0.02011(17) 0.02245(16) 0.02055(18) -0.00614(14) 0.01146(15) -0.00209(13)
Mn3 0.01911(17) 0.02166(16) 0.02101(18) -0.00566(14) 0.00962(15) 0.00058(13)
O1 0.0189(8) 0.0265(8) 0.0213(8) -0.0057(6) 0.0114(7) 0.0008(6)
N11 0.0228(10) 0.0198(9) 0.0252(10) -0.0006(8) 0.0136(9) 0.0019(7)
N12 0.0224(10) 0.0234(9) 0.0255(10) -0.0045(8) 0.0141(9) -0.0015(7)
C13 0.0316(13) 0.0228(11) 0.0299(13) -0.0065(10) 0.0210(11) -0.0054(9)
C14 0.0386(14) 0.0192(10) 0.0354(14) -0.0026(10) 0.0254(12) -0.0001(9)
C15 0.0320(13) 0.0191(10) 0.0285(13) 0.0023(9) 0.0214(11) 0.0032(9)
C16 0.0327(13) 0.0211(11) 0.0325(13) 0.0068(10) 0.0233(11) 0.0063(9)
C17 0.0423(15) 0.0217(11) 0.0492(17) 0.0034(11) 0.0302(14) 0.0053(10)
C18 0.0507(18) 0.0255(12) 0.063(2) 0.0103(13) 0.0406(16) 0.0140(12)
C19 0.0356(15) 0.0344(14) 0.063(2) 0.0200(14) 0.0327(15) 0.0186(11)
C110 0.0290(14) 0.0329(13) 0.0422(16) 0.0105(11) 0.0212(12) 0.0072(10)
C111 0.0302(13) 0.0237(11) 0.0319(13) 0.0085(10) 0.0219(12) 0.0099(9)
O112 0.0244(9) 0.0320(9) 0.0377(10) -0.0055(8) 0.0140(8) 0.0067(7)
C113 0.0337(14) 0.0331(13) 0.0445(16) -0.0163(12) 0.0230(13) -0.0092(10)
N21 0.0228(10) 0.0197(9) 0.0214(10) -0.0025(7) 0.0131(8) 0.0002(7)
N22 0.0204(10) 0.0235(9) 0.0226(10) -0.0008(8) 0.0126(8) 0.0009(7)
C23 0.0206(12) 0.0313(12) 0.0254(13) -0.0002(10) 0.0114(11) -0.0020(9)
C24 0.0222(12) 0.0309(12) 0.0231(12) -0.0043(10) 0.0079(10) -0.0051(9)
C25 0.0236(12) 0.0201(10) 0.0182(11) 0.0025(9) 0.0085(10) -0.0009(8)
C26 0.0259(12) 0.0211(10) 0.0182(11) 0.0004(9) 0.0098(10) 0.0004(9)
C27 0.0301(13) 0.0321(13) 0.0263(13) -0.0071(11) 0.0105(11) -0.0036(10)
C28 0.0415(16) 0.0417(15) 0.0290(14) -0.0174(12) 0.0146(13) -0.0051(12)
C29 0.0436(16) 0.0379(14) 0.0359(15) -0.0125(12) 0.0251(13) -0.0004(11)
C210 0.0307(13) 0.0316(12) 0.0285(13) -0.0070(10) 0.0172(12) -0.0011(10)
C211 0.0321(13) 0.0186(10) 0.0205(12) -0.0018(9) 0.0139(11) -0.0010(9)
O212 0.0276(9) 0.0332(9) 0.0287(9) -0.0117(7) 0.0195(8) -0.0073(7)
C213 0.0232(14) 0.0596(18) 0.0433(17) -0.0135(14) 0.0166(13) -0.0040(12)
N31 0.0208(10) 0.0209(9) 0.0222(10) -0.0026(8) 0.0121(8) -0.0027(7)
N32 0.0218(10) 0.0198(9) 0.0224(10) -0.0049(7) 0.0137(8) -0.0022(7)
C33 0.0263(12) 0.0170(10) 0.0300(13) -0.0014(9) 0.0199(11) -0.0019(8)
C34 0.0251(12) 0.0201(10) 0.0302(13) 0.0008(9) 0.0153(11) 0.0028(9)
C35 0.0182(11) 0.0194(10) 0.0260(12) 0.0016(9) 0.0123(10) -0.0014(8)
C36 0.0221(12) 0.0259(11) 0.0259(13) 0.0004(10) 0.0141(10) -0.0017(9)
C37 0.0352(14) 0.0300(12) 0.0306(14) 0.0041(11) 0.0157(12) 0.0048(10)
C38 0.0377(16) 0.0422(15) 0.0296(15) 0.0069(12) 0.0103(13) 0.0091(11)
C39 0.0394(16) 0.0530(17) 0.0224(14) 0.0007(12) 0.0097(12) 0.0027(12)
C310 0.0328(14) 0.0385(14) 0.0284(14) -0.0071(11) 0.0130(12) 0.0002(11)
C311 0.0187(11) 0.0305(12) 0.0259(13) -0.0002(10) 0.0105(10) -0.0032(9)
O312 0.0252(9) 0.0280(8) 0.0242(9) -0.0066(7) 0.0069(7) 0.0020(6)
C313 0.0358(14) 0.0213(11) 0.0329(14) -0.0044(10) 0.0206(12) 0.0015(9)
C41 0.0161(11) 0.0243(11) 0.0259(12) -0.0009(10) 0.0053(10) 0.0001(8)
C42 0.0375(15) 0.0285(12) 0.0343(15) -0.0012(11) 0.0141(12) -0.0013(10)
C43 0.0433(17) 0.0405(15) 0.0359(16) 0.0122(13) 0.0104(14) -0.0030(12)
C44 0.0379(16) 0.0244(13) 0.0490(19) 0.0127(13) -0.0018(14) -0.0036(11)
C45 0.0409(17) 0.0237(13) 0.0457(18) -0.0043(12) -0.0001(14) 0.0037(11)
C46 0.0343(14) 0.0261(12) 0.0329(14) -0.0033(11) 0.0079(12) 0.0027(10)
C47 0.0203(12) 0.0244(11) 0.0306(14) -0.0022(10) 0.0152(11) 0.0018(9)
O48 0.0390(10) 0.0229(8) 0.0306(9) -0.0071(7) 0.0217(8) -0.0076(7)
O49 0.0257(9) 0.0257(8) 0.0291(9) -0.0015(7) 0.0160(8) -0.0013(6)
C51 0.0278(13) 0.0168(10) 0.0233(12) -0.0017(9) 0.0131(10) -0.0027(8)
C52 0.0331(14) 0.0379(14) 0.0268(14) 0.0018(11) 0.0086(12) -0.0108(11)
C53 0.0530(19) 0.0543(17) 0.0206(14) 0.0049(12) 0.0096(14) -0.0159(14)
C54 0.0582(19) 0.0373(14) 0.0317(15) -0.0031(12) 0.0285(14) -0.0146(13)
C55 0.0397(15) 0.0256(12) 0.0389(15) -0.0011(11) 0.0261(13) -0.0005(10)
C56 0.0326(14) 0.0210(11) 0.0260(13) -0.0001(9) 0.0168(11) 0.0033(9)
C57 0.0289(13) 0.0166(10) 0.0231(12) -0.0052(9) 0.0135(11) -0.0004(8)
O58 0.0246(9) 0.0327(9) 0.0222(9) 0.0015(7) 0.0111(8) -0.0043(7)
O59 0.0247(9) 0.0302(8) 0.0271(9) -0.0003(7) 0.0124(8) -0.0009(7)
N1 0.0300(11) 0.0206(9) 0.0357(12) -0.0023(8) 0.0214(10) 0.0013(8)
C61 0.0379(15) 0.0261(12) 0.0378(15) -0.0052(11) 0.0259(13) 0.0005(10)
C62 0.0452(16) 0.0284(12) 0.0369(15) -0.0026(11) 0.0253(13) 0.0023(11)
C63 0.0507(17) 0.0355(14) 0.0366(15) -0.0066(12) 0.0266(14) -0.0006(12)
C64 0.0455(17) 0.0458(16) 0.0347(16) -0.0008(13) 0.0162(14) 0.0015(13)
C71 0.0313(13) 0.0235(11) 0.0371(15) -0.0017(10) 0.0226(12) 0.0024(9)
C72 0.0321(14) 0.0286(12) 0.0438(16) -0.0051(11) 0.0208(13) -0.0001(10)
C73 0.0350(15) 0.0328(13) 0.0309(14) 0.0021(11) 0.0188(12) 0.0056(10)
C74 0.0365(16) 0.0493(16) 0.0402(16) 0.0021(13) 0.0217(14) -0.0010(12)
C81 0.0332(14) 0.0186(10) 0.0417(15) 0.0000(10) 0.0209(12) 0.0022(9)
C82 0.0317(14) 0.0283(12) 0.0394(15) -0.0019(11) 0.0205(12) 0.0048(10)
C83 0.0275(13) 0.0306(13) 0.0356(15) -0.0012(11) 0.0144(12) 0.0035(10)
C84 0.0378(15) 0.0331(13) 0.0362(15) -0.0026(11) 0.0136(13) 0.0124(11)
C91 0.0331(14) 0.0220(11) 0.0393(15) -0.0038(10) 0.0234(12) -0.0021(9)
C92 0.0341(14) 0.0247(11) 0.0402(15) -0.0022(11) 0.0236(13) -0.0039(10)
C93 0.0268(13) 0.0262(12) 0.0405(15) 0.0013(11) 0.0212(12) 0.0003(9)
C94 0.0430(16) 0.0426(15) 0.0418(16) -0.0075(13) 0.0259(14) -0.0087(12)

loop_
_atom_type_symbol
_atom_type_description
_atom_type_scat_dispersion_real
_atom_type_scat_dispersion_imag
_atom_type_scat_source
C C 0.0033 0.0016 'International Tables Vol C Tables 4.2.6.8 and 6.1.1.4'
H H 0.0000 0.0000 'International Tables Vol C Tables 4.2.6.8 and 6.1.1.4'
Mn Mn 0.3368 0.7283 'International Tables Vol C Tables 4.2.6.8 and 6.1.1.4'
N N 0.0061 0.0033 'International Tables Vol C Tables 4.2.6.8 and 6.1.1.4'
O O 0.0106 0.0060 'International Tables Vol C Tables 4.2.6.8 and 6.1.1.4'

loop_
_geom_angle_atom_site_label_1
_geom_angle_atom_site_label_2
_geom_angle_atom_site_label_3
_geom_angle
_geom_angle_site_symmetry_1
_geom_angle_site_symmetry_3
_geom_angle_publ_flag
O112 Mn1 O1 164.51(7) . . ?
O112 Mn1 N11 88.43(7) . . ?
O1 Mn1 N11 88.07(7) . . ?
O112 Mn1 N22 91.87(7) . . ?
O1 Mn1 N22 87.09(7) . . ?
N11 Mn1 N22 162.86(8) . . ?
O112 Mn1 O58 98.89(7) . . ?
O1 Mn1 O58 96.47(7) . . ?
N11 Mn1 O58 95.67(7) . . ?
N22 Mn1 O58 101.22(7) . . ?
O112 Mn1 Mn3 149.83(5) . . ?
O1 Mn1 Mn3 31.68(5) . . ?
N11 Mn1 Mn3 61.54(5) . . ?
N22 Mn1 Mn3 117.61(5) . . ?
O58 Mn1 Mn3 82.38(4) . . ?
O212 Mn2 O1 175.57(7) . . ?
O212 Mn2 N21 88.55(7) . . ?
O1 Mn2 N21 87.32(7) . . ?
O212 Mn2 O48 89.83(7) . . ?
O1 Mn2 O48 91.18(7) . . ?
N21 Mn2 O48 124.13(7) . . ?
O212 Mn2 N32 96.23(7) . . ?
O1 Mn2 N32 87.64(7) . . ?
N21 Mn2 N32 129.78(7) . . ?
O48 Mn2 N32 105.91(7) . . ?
O212 Mn2 Mn3 153.02(5) . . ?
O1 Mn2 Mn3 31.39(5) . . ?
N21 Mn2 Mn3 117.37(6) . . ?
O48 Mn2 Mn3 81.78(5) . . ?
N32 Mn2 Mn3 62.13(5) . . ?
O312 Mn3 O1 177.29(7) . . ?
O312 Mn3 N31 88.87(7) . . ?
O1 Mn3 N31 88.43(7) . . ?
O312 Mn3 N12 94.88(7) . . ?
O1 Mn3 N12 87.83(7) . . ?
N31 Mn3 N12 174.52(8) . . ?
O312 Mn3 O59 90.70(7) . . ?
O1 Mn3 O59 89.42(6) . . ?
N31 Mn3 O59 95.92(7) . . ?
N12 Mn3 O59 88.05(7) . . ?
O312 Mn3 O49 94.62(7) . . ?
O1 Mn3 O49 85.76(6) . . ?
N31 Mn3 O49 94.51(7) . . ?
N12 Mn3 O49 81.22(7) . . ?
O59 Mn3 O49 168.38(6) . . ?
O312 Mn3 Mn1 151.26(5) . . ?
O1 Mn3 Mn1 30.96(4) . . ?
N31 Mn3 Mn1 114.83(5) . . ?
N12 Mn3 Mn1 62.84(5) . . ?
O59 Mn3 Mn1 71.72(4) . . ?
O49 Mn3 Mn1 99.18(4) . . ?
O312 Mn3 Mn2 147.09(5) . . ?
O1 Mn3 Mn2 30.70(4) . . ?
N31 Mn3 Mn2 63.25(5) . . ?
N12 Mn3 Mn2 111.91(6) . . ?
O59 Mn3 Mn2 108.32(4) . . ?
O49 Mn3 Mn2 72.06(4) . . ?
Mn1 Mn3 Mn2 61.638(14) . . ?
Mn1 O1 Mn2 124.67(8) . . ?
Mn1 O1 Mn3 117.36(8) . . ?
Mn2 O1 Mn3 117.90(8) . . ?
C15 N11 N12 108.54(17) . . ?
C15 N11 Mn1 130.47(16) . . ?
N12 N11 Mn1 120.69(13) . . ?
C13 N12 N11 108.52(17) . . ?
C13 N12 Mn3 136.90(16) . . ?
N11 N12 Mn3 114.58(13) . . ?
N12 C13 C14 108.9(2) . . ?
N12 C13 C113 122.0(2) . . ?
C14 C13 C113 129.1(2) . . ?
C13 C14 C15 105.7(2) . . ?
C13 C14 H14A 127.2 . . ?
C15 C14 H14A 127.2 . . ?
N11 C15 C14 108.3(2) . . ?
N11 C15 C16 121.5(2) . . ?
C14 C15 C16 130.2(2) . . ?
C17 C16 C111 119.3(2) . . ?
C17 C16 C15 119.3(2) . . ?
C111 C16 C15 121.44(19) . . ?
C18 C17 C16 121.1(3) . . ?
C18 C17 H17A 119.4 . . ?
C16 C17 H17A 119.4 . . ?
C17 C18 C19 119.6(2) . . ?
C17 C18 H18A 120.2 . . ?
C19 C18 H18A 120.2 . . ?
C110 C19 C18 120.7(2) . . ?
C110 C19 H19A 119.6 . . ?
C18 C19 H19A 119.6 . . ?
C19 C110 C111 120.6(3) . . ?
C19 C110 H11A 119.7 . . ?
C111 C110 H11A 119.7 . . ?
O112 C111 C110 117.3(2) . . ?
O112 C111 C16 124.0(2) . . ?
C110 C111 C16 118.7(2) . . ?
C111 O112 Mn1 133.88(15) . . ?
C13 C113 H11B 109.5 . . ?
C13 C113 H11C 109.5 . . ?
H11B C113 H11C 109.5 . . ?
C13 C113 H11D 109.5 . . ?
H11B C113 H11D 109.5 . . ?
H11C C113 H11D 109.5 . . ?
C25 N21 N22 109.64(17) . . ?
C25 N21 Mn2 129.09(15) . . ?
N22 N21 Mn2 121.27(13) . . ?
C23 N22 N21 106.32(18) . . ?
C23 N22 Mn1 137.27(15) . . ?
N21 N22 Mn1 116.36(13) . . ?
N22 C23 C24 109.9(2) . . ?
N22 C23 C213 123.2(2) . . ?
C24 C23 C213 126.9(2) . . ?
C23 C24 C25 106.4(2) . . ?
C23 C24 H24A 126.8 . . ?
C25 C24 H24A 126.8 . . ?
N21 C25 C24 107.8(2) . . ?
N21 C25 C26 122.50(19) . . ?
C24 C25 C26 129.6(2) . . ?
C211 C26 C27 118.9(2) . . ?
C211 C26 C25 121.17(19) . . ?
C27 C26 C25 119.9(2) . . ?
C28 C27 C26 122.0(2) . . ?
C28 C27 H27A 119.0 . . ?
C26 C27 H27A 119.0 . . ?
C29 C28 C27 118.9(2) . . ?
C29 C28 H28A 120.5 . . ?
C27 C28 H28A 120.5 . . ?
C28 C29 C210 120.6(2) . . ?
C28 C29 H29A 119.7 . . ?
C210 C29 H29A 119.7 . . ?
C29 C210 C211 120.8(2) . . ?
C29 C210 H21A 119.6 . . ?
C211 C210 H21A 119.6 . . ?
O212 C211 C26 123.5(2) . . ?
O212 C211 C210 117.8(2) . . ?
C26 C211 C210 118.7(2) . . ?
C211 O212 Mn2 132.11(14) . . ?
C23 C213 H21B 109.5 . . ?
C23 C213 H21C 109.5 . . ?
H21B C213 H21C 109.5 . . ?
C23 C213 H21D 109.5 . . ?
H21B C213 H21D 109.5 . . ?
H21C C213 H21D 109.5 . . ?
C35 N31 N32 109.83(17) . . ?
C35 N31 Mn3 129.58(15) . . ?
N32 N31 Mn3 120.50(13) . . ?
C33 N32 N31 107.04(17) . . ?
C33 N32 Mn2 138.65(15) . . ?
N31 N32 Mn2 114.08(12) . . ?
N32 C33 C34 109.31(19) . . ?
N32 C33 C313 120.6(2) . . ?
C34 C33 C313 130.1(2) . . ?
C33 C34 C35 106.34(19) . . ?
C33 C34 H34A 126.8 . . ?
C35 C34 H34A 126.8 . . ?
N31 C35 C34 107.5(2) . . ?
N31 C35 C36 121.23(19) . . ?
C34 C35 C36 131.3(2) . . ?
C37 C36 C311 118.2(2) . . ?
C37 C36 C35 120.4(2) . . ?
C311 C36 C35 121.4(2) . . ?
C38 C37 C36 122.1(2) . . ?
C38 C37 H37A 119.0 . . ?
C36 C37 H37A 119.0 . . ?
C37 C38 C39 119.6(2) . . ?
C37 C38 H38A 120.2 . . ?
C39 C38 H38A 120.2 . . ?
C310 C39 C38 119.9(2) . . ?
C310 C39 H39A 120.1 . . ?
C38 C39 H39A 120.1 . . ?
C39 C310 C311 121.4(2) . . ?
C39 C310 H31A 119.3 . . ?
C311 C310 H31A 119.3 . . ?
O312 C311 C36 123.3(2) . . ?
O312 C311 C310 117.8(2) . . ?
C36 C311 C310 118.9(2) . . ?
C311 O312 Mn3 129.07(14) . . ?
C33 C313 H31B 109.5 . . ?
C33 C313 H31C 109.5 . . ?
H31B C313 H31C 109.5 . . ?
C33 C313 H31D 109.5 . . ?
H31B C313 H31D 109.5 . . ?
H31C C313 H31D 109.5 . . ?
C46 C41 C42 119.4(2) . . ?
C46 C41 C47 120.5(2) . . ?
C42 C41 C47 120.0(2) . . ?
C41 C42 C43 120.6(2) . . ?
C41 C42 H42A 119.7 . . ?
C43 C42 H42A 119.7 . . ?
C44 C43 C42 119.4(3) . . ?
C44 C43 H43A 120.3 . . ?
C42 C43 H43A 120.3 . . ?
C45 C44 C43 120.4(2) . . ?
C45 C44 H44A 119.8 . . ?
C43 C44 H44A 119.8 . . ?
C44 C45 C46 120.2(3) . . ?
C44 C45 H45A 119.9 . . ?
C46 C45 H45A 119.9 . . ?
C41 C46 C45 120.0(3) . . ?
C41 C46 H46A 120.0 . . ?
C45 C46 H46A 120.0 . . ?
O49 C47 O48 126.1(2) . . ?
O49 C47 C41 119.1(2) . . ?
O48 C47 C41 114.8(2) . . ?
C47 O48 Mn2 128.23(15) . . ?
C47 O49 Mn3 126.12(14) . . ?
C56 C51 C52 118.8(2) . . ?
C56 C51 C57 119.8(2) . . ?
C52 C51 C57 121.4(2) . . ?
C53 C52 C51 120.3(2) . . ?
C53 C52 H52A 119.9 . . ?
C51 C52 H52A 119.9 . . ?
C54 C53 C52 120.1(3) . . ?
C54 C53 H53A 119.9 . . ?
C52 C53 H53A 119.9 . . ?
C53 C54 C55 120.3(2) . . ?
C53 C54 H54A 119.9 . . ?
C55 C54 H54A 119.9 . . ?
C54 C55 C56 119.9(2) . . ?
C54 C55 H55A 120.0 . . ?
C56 C55 H55A 120.0 . . ?
C51 C56 C55 120.6(2) . . ?
C51 C56 H56A 119.7 . . ?
C55 C56 H56A 119.7 . . ?
O59 C57 O58 126.1(2) . . ?
O59 C57 C51 118.4(2) . . ?
O58 C57 C51 115.5(2) . . ?
C57 O58 Mn1 125.45(14) . . ?
C57 O59 Mn3 132.09(15) . . ?
C71 N1 C61 110.93(18) . . ?
C71 N1 C91 108.74(17) . . ?
C61 N1 C91 108.82(18) . . ?
C71 N1 C81 107.67(17) . . ?
C61 N1 C81 109.73(17) . . ?
C91 N1 C81 110.95(18) . . ?
N1 C61 C62 116.06(19) . . ?
N1 C61 H61A 108.3 . . ?
C62 C61 H61A 108.3 . . ?
N1 C61 H61B 108.3 . . ?
C62 C61 H61B 108.3 . . ?
H61A C61 H61B 107.4 . . ?
C63 C62 C61 110.8(2) . . ?
C63 C62 H62A 109.5 . . ?
C61 C62 H62A 109.5 . . ?
C63 C62 H62B 109.5 . . ?
C61 C62 H62B 109.5 . . ?
H62A C62 H62B 108.1 . . ?
C64 C63 C62 112.7(2) . . ?
C64 C63 H63A 109.1 . . ?
C62 C63 H63A 109.1 . . ?
C64 C63 H63B 109.1 . . ?
C62 C63 H63B 109.1 . . ?
H63A C63 H63B 107.8 . . ?
C63 C64 H64A 109.5 . . ?
C63 C64 H64B 109.5 . . ?
H64A C64 H64B 109.5 . . ?
C63 C64 H64C 109.5 . . ?
H64A C64 H64C 109.5 . . ?
H64B C64 H64C 109.5 . . ?
N1 C71 C72 115.13(19) . . ?
N1 C71 H71A 108.5 . . ?
C72 C71 H71A 108.5 . . ?
N1 C71 H71B 108.5 . . ?
C72 C71 H71B 108.5 . . ?
H71A C71 H71B 107.5 . . ?
C73 C72 C71 110.1(2) . . ?
C73 C72 H72A 109.6 . . ?
C71 C72 H72A 109.6 . . ?
C73 C72 H72B 109.6 . . ?
C71 C72 H72B 109.6 . . ?
H72A C72 H72B 108.1 . . ?
C72 C73 C74 110.8(2) . . ?
C72 C73 H73A 109.5 . . ?
C74 C73 H73A 109.5 . . ?
C72 C73 H73B 109.5 . . ?
C74 C73 H73B 109.5 . . ?
H73A C73 H73B 108.1 . . ?
C73 C74 H74A 109.5 . . ?
C73 C74 H74B 109.5 . . ?
H74A C74 H74B 109.5 . . ?
C73 C74 H74C 109.5 . . ?
H74A C74 H74C 109.5 . . ?
H74B C74 H74C 109.5 . . ?
C82 C81 N1 116.7(2) . . ?
C82 C81 H81A 108.1 . . ?
N1 C81 H81A 108.1 . . ?
C82 C81 H81B 108.1 . . ?
N1 C81 H81B 108.1 . . ?
H81A C81 H81B 107.3 . . ?
C81 C82 C83 108.3(2) . . ?
C81 C82 H82A 110.0 . . ?
C83 C82 H82A 110.0 . . ?
C81 C82 H82B 110.0 . . ?
C83 C82 H82B 110.0 . . ?
H82A C82 H82B 108.4 . . ?
C84 C83 C82 113.8(2) . . ?
C84 C83 H83A 108.8 . . ?
C82 C83 H83A 108.8 . . ?
C84 C83 H83B 108.8 . . ?
C82 C83 H83B 108.8 . . ?
H83A C83 H83B 107.7 . . ?
C83 C84 H84A 109.5 . . ?
C83 C84 H84B 109.5 . . ?
H84A C84 H84B 109.5 . . ?
C83 C84 H84C 109.5 . . ?
H84A C84 H84C 109.5 . . ?
H84B C84 H84C 109.5 . . ?
N1 C91 C92 116.09(19) . . ?
N1 C91 H91A 108.3 . . ?
C92 C91 H91A 108.3 . . ?
N1 C91 H91B 108.3 . . ?
C92 C91 H91B 108.3 . . ?
H91A C91 H91B 107.4 . . ?
C93 C92 C91 110.0(2) . . ?
C93 C92 H92A 109.7 . . ?
C91 C92 H92A 109.7 . . ?
C93 C92 H92B 109.7 . . ?
C91 C92 H92B 109.7 . . ?
H92A C92 H92B 108.2 . . ?
C94 C93 C92 112.3(2) . . ?
C94 C93 H93A 109.1 . . ?
C92 C93 H93A 109.1 . . ?
C94 C93 H93B 109.1 . . ?
C92 C93 H93B 109.1 . . ?
H93A C93 H93B 107.9 . . ?
C93 C94 H94A 109.5 . . ?
C93 C94 H94B 109.5 . . ?
H94A C94 H94B 109.5 . . ?
C93 C94 H94C 109.5 . . ?
H94A C94 H94C 109.5 . . ?
H94B C94 H94C 109.5 . . ?

loop_
_geom_bond_atom_site_label_1
_geom_bond_atom_site_label_2
_geom_bond_distance
_geom_bond_site_symmetry_2
_geom_bond_publ_flag
Mn1 O112 1.8354(16) . ?
Mn1 O1 1.8614(15) . ?
Mn1 N11 1.9703(18) . ?
Mn1 N22 2.0355(18) . ?
Mn1 O58 2.0649(16) . ?
Mn1 Mn3 3.2138(6) . ?
Mn2 O212 1.8513(15) . ?
Mn2 O1 1.8630(15) . ?
Mn2 N21 1.9534(18) . ?
Mn2 O48 2.0035(15) . ?
Mn2 N32 2.0740(18) . ?
Mn2 Mn3 3.2245(6) . ?
Mn3 O312 1.8627(16) . ?
Mn3 O1 1.9006(15) . ?
Mn3 N31 1.9514(18) . ?
Mn3 N12 2.0114(18) . ?
Mn3 O59 2.2742(16) . ?
Mn3 O49 2.2986(16) . ?
N11 C15 1.351(3) . ?
N11 N12 1.361(3) . ?
N12 C13 1.346(3) . ?
C13 C14 1.386(3) . ?
C13 C113 1.485(3) . ?
C14 C15 1.398(3) . ?
C14 H14A 0.9500 . ?
C15 C16 1.445(3) . ?
C16 C17 1.405(3) . ?
C16 C111 1.411(3) . ?
C17 C18 1.365(4) . ?
C17 H17A 0.9500 . ?
C18 C19 1.386(4) . ?
C18 H18A 0.9500 . ?
C19 C110 1.384(4) . ?
C19 H19A 0.9500 . ?
C110 C111 1.393(3) . ?
C110 H11A 0.9500 . ?
C111 O112 1.333(3) . ?
C113 H11B 0.9800 . ?
C113 H11C 0.9800 . ?
C113 H11D 0.9800 . ?
N21 C25 1.347(3) . ?
N21 N22 1.376(2) . ?
N22 C23 1.349(3) . ?
C23 C24 1.378(3) . ?
C23 C213 1.483(3) . ?
C24 C25 1.380(3) . ?
C24 H24A 0.9500 . ?
C25 C26 1.455(3) . ?
C26 C211 1.391(3) . ?
C26 C27 1.405(3) . ?
C27 C28 1.370(4) . ?
C27 H27A 0.9500 . ?
C28 C29 1.370(4) . ?
C28 H28A 0.9500 . ?
C29 C210 1.392(3) . ?
C29 H29A 0.9500 . ?
C210 C211 1.398(3) . ?
C210 H21A 0.9500 . ?
C211 O212 1.343(3) . ?
C213 H21B 0.9800 . ?
C213 H21C 0.9800 . ?
C213 H21D 0.9800 . ?
N31 C35 1.348(3) . ?
N31 N32 1.380(2) . ?
N32 C33 1.349(3) . ?
C33 C34 1.391(3) . ?
C33 C313 1.493(3) . ?
C34 C35 1.398(3) . ?
C34 H34A 0.9500 . ?
C35 C36 1.466(3) . ?
C36 C37 1.404(3) . ?
C36 C311 1.406(3) . ?
C37 C38 1.378(4) . ?
C37 H37A 0.9500 . ?
C38 C39 1.383(4) . ?
C38 H38A 0.9500 . ?
C39 C310 1.376(4) . ?
C39 H39A 0.9500 . ?
C310 C311 1.409(3) . ?
C310 H31A 0.9500 . ?
C311 O312 1.341(3) . ?
C313 H31B 0.9800 . ?
C313 H31C 0.9800 . ?
C313 H31D 0.9800 . ?
C41 C46 1.383(3) . ?
C41 C42 1.384(4) . ?
C41 C47 1.507(3) . ?
C42 C43 1.385(4) . ?
C42 H42A 0.9500 . ?
C43 C44 1.385(4) . ?
C43 H43A 0.9500 . ?
C44 C45 1.368(4) . ?
C44 H44A 0.9500 . ?
C45 C46 1.391(4) . ?
C45 H45A 0.9500 . ?
C46 H46A 0.9500 . ?
C47 O49 1.250(3) . ?
C47 O48 1.278(3) . ?
C51 C56 1.373(3) . ?
C51 C52 1.392(3) . ?
C51 C57 1.506(3) . ?
C52 C53 1.388(4) . ?
C52 H52A 0.9500 . ?
C53 C54 1.360(4) . ?
C53 H53A 0.9500 . ?
C54 C55 1.374(4) . ?
C54 H54A 0.9500 . ?
C55 C56 1.389(3) . ?
C55 H55A 0.9500 . ?
C56 H56A 0.9500 . ?
C57 O59 1.240(3) . ?
C57 O58 1.275(3) . ?
N1 C71 1.510(3) . ?
N1 C61 1.521(3) . ?
N1 C91 1.525(3) . ?
N1 C81 1.529(3) . ?
C61 C62 1.529(3) . ?
C61 H61A 0.9900 . ?
C61 H61B 0.9900 . ?
C62 C63 1.528(4) . ?
C62 H62A 0.9900 . ?
C62 H62B 0.9900 . ?
C63 C64 1.521(4) . ?
C63 H63A 0.9900 . ?
C63 H63B 0.9900 . ?
C64 H64A 0.9800 . ?
C64 H64B 0.9800 . ?
C64 H64C 0.9800 . ?
C71 C72 1.520(3) . ?
C71 H71A 0.9900 . ?
C71 H71B 0.9900 . ?
C72 C73 1.512(3) . ?
C72 H72A 0.9900 . ?
C72 H72B 0.9900 . ?
C73 C74 1.517(4) . ?
C73 H73A 0.9900 . ?
C73 H73B 0.9900 . ?
C74 H74A 0.9800 . ?
C74 H74B 0.9800 . ?
C74 H74C 0.9800 . ?
C81 C82 1.510(3) . ?
C81 H81A 0.9900 . ?
C81 H81B 0.9900 . ?
C82 C83 1.539(3) . ?
C82 H82A 0.9900 . ?
C82 H82B 0.9900 . ?
C83 C84 1.514(3) . ?
C83 H83A 0.9900 . ?
C83 H83B 0.9900 . ?
C84 H84A 0.9800 . ?
C84 H84B 0.9800 . ?
C84 H84C 0.9800 . ?
C91 C92 1.527(4) . ?
C91 H91A 0.9900 . ?
C91 H91B 0.9900 . ?
C92 C93 1.521(3) . ?
C92 H92A 0.9900 . ?
C92 H92B 0.9900 . ?
C93 C94 1.519(4) . ?
C93 H93A 0.9900 . ?
C93 H93B 0.9900 . ?
C94 H94A 0.9800 . ?
C94 H94B 0.9800 . ?
C94 H94C 0.9800 . ?
